data_2222513
loop_
_publ_author_name
'Shao, Shuai'
'Sun, Jie'

_publ_section_title
;
 2-Chloro-<i>N</i>,<i>N</i>-diphenylacetamide
;
_journal_coeditor_code YA2097
_journal_issue 7
_journal_name_full 'Acta Crystallographica Section E'
_journal_page_first o1719
_journal_paper_doi 10.1107/S1600536809024052
_journal_volume 65
_journal_year 2009
_chemical_formula_iupac 'C14 H12 Cl N O'
_chemical_formula_moiety 'C14 H12 Cl N O'
_chemical_formula_sum 'C14 H12 Cl N O'
_chemical_formula_weight 245.70
_chemical_melting_point 393
_chemical_name_common 2-chloro-N,N-diphenylacetamide
_chemical_name_systematic
;
2-Chloro-<i>N</i>,<i>N</i>-diphenylacetamide
;
_space_group_IT_number 19
_symmetry_cell_setting orthorhombic
_symmetry_space_group_name_Hall 'P 2ac 2ab'
_symmetry_space_group_name_H-M 'P 21 21 21'
_atom_sites_solution_hydrogens geom
_atom_sites_solution_primary direct
_atom_sites_solution_secondary difmap
_audit_creation_method SHELXL-97
_cell_angle_alpha 90.00
_cell_angle_beta 90.00
_cell_angle_gamma 90.00
_cell_formula_units_Z 4
_cell_length_a 6.4350(13)
_cell_length_b 12.799(3)
_cell_length_c 14.944(3)
_cell_measurement_reflns_used 25
_cell_measurement_temperature 293(2)
_cell_measurement_theta_max 13.0
_cell_measurement_theta_min 9.0
_cell_volume 1230.8(5)
_computing_cell_refinement 'CAD-4 Software (Enraf--Nonius, 1989)'
_computing_data_collection 'CAD-4 Software (Enraf--Nonius, 1989)'
_computing_data_reduction 'XCAD4 (Harms & Wocadlo,1995)'
_computing_molecular_graphics 'PLATON (Spek, 2009)'
_computing_publication_material 'SHELXL97 (Sheldrick, 2008) and PLATON (Spek, 2009)'
_computing_structure_refinement 'SHELXL97 (Sheldrick, 2008)'
_computing_structure_solution 'SHELXS97 (Sheldrick, 2008)'
_diffrn_ambient_temperature 293(2)
_diffrn_measured_fraction_theta_full 0.999
_diffrn_measured_fraction_theta_max 0.999
_diffrn_measurement_device_type 'Enraf--Nonius CAD-4'
_diffrn_measurement_method \w/2\q
_diffrn_radiation_monochromator graphite
_diffrn_radiation_source 'fine-focus sealed tube'
_diffrn_radiation_type MoK\a
_diffrn_radiation_wavelength 0.71073
_diffrn_reflns_av_R_equivalents 0.064
_diffrn_reflns_av_sigmaI/netI 0.051
_diffrn_reflns_limit_h_max 0
_diffrn_reflns_limit_h_min -7
_diffrn_reflns_limit_k_max 15
_diffrn_reflns_limit_k_min -15
_diffrn_reflns_limit_l_max 0
_diffrn_reflns_limit_l_min -17
_diffrn_reflns_number 2519
_diffrn_reflns_theta_full 25.3
_diffrn_reflns_theta_max 25.3
_diffrn_reflns_theta_min 2.1
_diffrn_standards_decay_% 1
_diffrn_standards_interval_count 200
_diffrn_standards_interval_time 60
_diffrn_standards_number 3
_exptl_absorpt_coefficient_mu 0.29
_exptl_absorpt_correction_T_max 0.971
_exptl_absorpt_correction_T_min 0.917
_exptl_absorpt_correction_type psi-scan
_exptl_absorpt_process_details '(North <i>et al.</i>,  1968)'
_exptl_crystal_colour colorless
_exptl_crystal_density_diffrn 1.326
_exptl_crystal_density_method 'not measured'
_exptl_crystal_description block
_exptl_crystal_F_000 512
_exptl_crystal_size_max 0.30
_exptl_crystal_size_mid 0.20
_exptl_crystal_size_min 0.10
_refine_diff_density_max 0.18
_refine_diff_density_min -0.21
_refine_ls_abs_structure_details 'Flack (1983), 912 Friedel pairs'
_refine_ls_abs_structure_Flack -0.14(9)
_refine_ls_extinction_method none
_refine_ls_goodness_of_fit_ref 1.00
_refine_ls_hydrogen_treatment constr
_refine_ls_matrix_type full
_refine_ls_number_parameters 154
_refine_ls_number_reflns 2231
_refine_ls_number_restraints 0
_refine_ls_restrained_S_all 1.00
_refine_ls_R_factor_all 0.058
_refine_ls_R_factor_gt 0.045
_refine_ls_shift/su_max_lt 0.001
_refine_ls_shift/su_mean 0.000
_refine_ls_structure_factor_coef Fsqd
_refine_ls_weighting_details 'calc w=1/[\s^2^(Fo^2^)+(0.065P)^2^] where P=(Fo^2^+2Fc^2^)/3'
_refine_ls_weighting_scheme calc
_refine_ls_wR_factor_gt 0.104
_refine_ls_wR_factor_ref 0.112
_reflns_number_gt 1842
_reflns_number_total 2231
_reflns_threshold_expression I>2\s(I)
_cod_data_source_file ya2097.cif
_cod_data_source_block I
_cod_depositor_comments
;
The following automatic conversions were performed:
'_symmetry_cell_setting' value 'Orthorhombic' changed to 'orthorhombic'
according to '/home/saulius/struct/CIF-dictionaries/cif_core.dic'
dictionary named 'cif_core.dic' version 2.4.1 from 2010-06-29.

Automatic conversion script
Id: cif_fix_enum 1527 2010-12-29 10:47:43Z saulius 

The following automatic conversions were performed:

'_symmetry_cell_setting' value 'Orthorhombic' changed to
'orthorhombic' according to
/home/saulius/struct/CIF-dictionaries/cif_core.dic dictionary named
'cif_core.dic' version 2.4.1 from 2010-06-29.

Automatic conversion script
Id: cif_fix_values 1715 2011-07-08 13:25:40Z adriana 
;
_cod_database_code 2222513
_cod_database_fobs_code 2222513

loop_
_symmetry_equiv_pos_as_xyz
x,y,z
1/2-x,-y,1/2+z
1/2+x,1/2-y,-z
-x,1/2+y,1/2-z

loop_
_atom_site_type_symbol
_atom_site_label
_atom_site_fract_x
_atom_site_fract_y
_atom_site_fract_z
_atom_site_U_iso_or_equiv
_atom_site_adp_type
_atom_site_calc_flag
_atom_site_refinement_flags
_atom_site_occupancy
_atom_site_disorder_assembly
_atom_site_disorder_group
Cl Cl 0.97222(13) 0.79305(6) 0.11836(6) 0.0621(3) Uani d . 1 . .
O O 1.0050(3) 0.63002(15) -0.01779(12) 0.0490(5) Uani d . 1 . .
N N 1.2460(3) 0.52988(16) 0.05137(14) 0.0354(5) Uani d . 1 . .
C C1 1.6477(5) 0.4811(2) 0.2686(2) 0.0543(8) Uani d . 1 . .
H H1A 1.7359 0.4711 0.3172 0.065 Uiso calc R 1 . .
C C2 1.4544(5) 0.4359(2) 0.26845(19) 0.0514(8) Uani d . 1 . .
H H2A 1.4111 0.3956 0.3167 0.062 Uiso calc R 1 . .
C C3 1.3243(5) 0.4509(2) 0.19570(17) 0.0410(7) Uani d . 1 . .
H H3A 1.1943 0.4193 0.1943 0.049 Uiso calc R 1 . .
C C4 1.3879(4) 0.51270(19) 0.12568(16) 0.0343(6) Uani d . 1 . .
C C5 1.5827(5) 0.5572(2) 0.1258(2) 0.0485(7) Uani d . 1 . .
H H5A 1.6263 0.5978 0.0777 0.058 Uiso calc R 1 . .
C C6 1.7120(5) 0.5409(3) 0.1976(2) 0.0596(9) Uani d . 1 . .
H H6A 1.8439 0.5706 0.1981 0.072 Uiso calc R 1 . .
C C7 1.1939(8) 0.2816(3) -0.1312(2) 0.0726(12) Uani d . 1 . .
H H7A 1.1834 0.2270 -0.1719 0.087 Uiso calc R 1 . .
C C8 1.0262(7) 0.3081(3) -0.0781(3) 0.0695(11) Uani d . 1 . .
H H8A 0.9034 0.2702 -0.0825 0.083 Uiso calc R 1 . .
C C9 1.0392(5) 0.3908(2) -0.0181(2) 0.0527(8) Uani d . 1 . .
H H9A 0.9261 0.4090 0.0174 0.063 Uiso calc R 1 . .
C C10 1.2238(5) 0.4453(2) -0.01240(17) 0.0381(7) Uani d . 1 . .
C C11 1.3920(5) 0.4182(2) -0.06415(18) 0.0500(8) Uani d . 1 . .
H H11A 1.5165 0.4546 -0.0594 0.060 Uiso calc R 1 . .
C C12 1.3728(7) 0.3355(3) -0.1236(2) 0.0626(9) Uani d . 1 . .
H H12A 1.4858 0.3170 -0.1590 0.075 Uiso calc R 1 . .
C C13 1.1327(4) 0.6186(2) 0.04201(16) 0.0341(6) Uani d . 1 . .
C C14 1.1818(4) 0.7040(2) 0.10923(18) 0.0410(6) Uani d . 1 . .
H H14A 1.3058 0.7412 0.0905 0.049 Uiso calc R 1 . .
H H14B 1.2092 0.6729 0.1672 0.049 Uiso calc R 1 . .

loop_
_atom_site_aniso_label
_atom_site_aniso_U_11
_atom_site_aniso_U_22
_atom_site_aniso_U_33
_atom_site_aniso_U_12
_atom_site_aniso_U_13
_atom_site_aniso_U_23
Cl 0.0602(5) 0.0518(5) 0.0743(6) 0.0188(4) -0.0070(4) -0.0153(4)
O 0.0505(12) 0.0557(12) 0.0409(10) 0.0128(10) -0.0121(10) -0.0018(9)
N 0.0378(12) 0.0378(12) 0.0306(11) 0.0016(11) -0.0061(10) -0.0002(10)
C1 0.055(2) 0.063(2) 0.0450(17) 0.0191(17) -0.0191(17) -0.0039(16)
C2 0.066(2) 0.0570(18) 0.0315(15) 0.0058(16) -0.0011(15) 0.0079(13)
C3 0.0404(16) 0.0448(15) 0.0377(15) -0.0018(13) 0.0028(13) 0.0058(13)
C4 0.0360(14) 0.0374(13) 0.0295(13) 0.0037(11) -0.0034(12) -0.0008(11)
C5 0.0403(16) 0.0593(18) 0.0459(17) -0.0076(13) -0.0032(14) 0.0137(15)
C6 0.0380(18) 0.078(2) 0.063(2) -0.0050(16) -0.0138(17) -0.0025(19)
C7 0.122(4) 0.0484(19) 0.047(2) 0.006(2) -0.023(2) -0.0115(16)
C8 0.086(3) 0.0488(19) 0.073(2) -0.020(2) -0.029(2) 0.0012(17)
C9 0.057(2) 0.0487(17) 0.0525(17) -0.0111(16) -0.0092(16) 0.0001(15)
C10 0.0508(17) 0.0327(14) 0.0307(14) 0.0016(13) -0.0058(13) 0.0035(11)
C11 0.060(2) 0.0472(17) 0.0429(16) 0.0021(15) 0.0058(16) -0.0007(14)
C12 0.086(3) 0.0569(19) 0.0447(18) 0.012(2) 0.000(2) -0.0085(16)
C13 0.0329(14) 0.0406(14) 0.0288(13) 0.0003(12) 0.0009(12) 0.0045(11)
C14 0.0385(14) 0.0403(15) 0.0443(15) 0.0026(12) 0.0001(13) -0.0028(13)

loop_
_atom_type_symbol
_atom_type_description
_atom_type_scat_dispersion_real
_atom_type_scat_dispersion_imag
_atom_type_scat_source
C C 0.0033 0.0016 'International Tables Vol C Tables 4.2.6.8 and 6.1.1.4'
H H 0.0000 0.0000 'International Tables Vol C Tables 4.2.6.8 and 6.1.1.4'
N N 0.0061 0.0033 'International Tables Vol C Tables 4.2.6.8 and 6.1.1.4'
O O 0.0106 0.0060 'International Tables Vol C Tables 4.2.6.8 and 6.1.1.4'
Cl Cl 0.1484 0.1585 'International Tables Vol C Tables 4.2.6.8 and 6.1.1.4'

loop_
_geom_angle_atom_site_label_1
_geom_angle_atom_site_label_2
_geom_angle_atom_site_label_3
_geom_angle_site_symmetry_1
_geom_angle_site_symmetry_3
_geom_angle
_geom_angle_publ_flag
C13 N C10 . . 120.3(2) ?
C13 N C4 . . 122.9(2) ?
C10 N C4 . . 116.8(2) ?
C2 C1 C6 . . 120.5(3) ?
C2 C1 H1A . . 119.8 ?
C6 C1 H1A . . 119.8 ?
C1 C2 C3 . . 119.4(3) ?
C1 C2 H2A . . 120.3 ?
C3 C2 H2A . . 120.3 ?
C4 C3 C2 . . 119.8(3) ?
C4 C3 H3A . . 120.1 ?
C2 C3 H3A . . 120.1 ?
C3 C4 C5 . . 120.6(3) ?
C3 C4 N . . 118.8(2) ?
C5 C4 N . . 120.7(2) ?
C6 C5 C4 . . 119.3(3) ?
C6 C5 H5A . . 120.3 ?
C4 C5 H5A . . 120.3 ?
C1 C6 C5 . . 120.4(3) ?
C1 C6 H6A . . 119.8 ?
C5 C6 H6A . . 119.8 ?
C12 C7 C8 . . 119.6(3) ?
C12 C7 H7A . . 120.2 ?
C8 C7 H7A . . 120.2 ?
C7 C8 C9 . . 120.7(3) ?
C7 C8 H8A . . 119.7 ?
C9 C8 H8A . . 119.7 ?
C10 C9 C8 . . 118.5(3) ?
C10 C9 H9A . . 120.8 ?
C8 C9 H9A . . 120.8 ?
C11 C10 C9 . . 121.0(3) ?
C11 C10 N . . 118.7(3) ?
C9 C10 N . . 120.2(3) ?
C10 C11 C12 . . 118.9(3) ?
C10 C11 H11A . . 120.6 ?
C12 C11 H11A . . 120.6 ?
C7 C12 C11 . . 121.4(4) ?
C7 C12 H12A . . 119.3 ?
C11 C12 H12A . . 119.3 ?
O C13 N . . 122.4(2) ?
O C13 C14 . . 122.5(2) ?
N C13 C14 . . 115.0(2) ?
C13 C14 Cl . . 110.84(19) ?
C13 C14 H14A . . 109.5 ?
Cl C14 H14A . . 109.5 ?
C13 C14 H14B . . 109.5 ?
Cl C14 H14B . . 109.5 ?
H14A C14 H14B . . 108.1 ?

loop_
_geom_bond_atom_site_label_1
_geom_bond_atom_site_label_2
_geom_bond_site_symmetry_2
_geom_bond_distance
_geom_bond_publ_flag
Cl C14 . 1.771(3) ?
O C13 . 1.223(3) ?
N C13 . 1.357(3) ?
N C10 . 1.449(3) ?
N C4 . 1.454(3) ?
C1 C2 . 1.372(5) ?
C1 C6 . 1.372(5) ?
C1 H1A . 0.9300 ?
C2 C3 . 1.386(4) ?
C2 H2A . 0.9300 ?
C3 C4 . 1.374(4) ?
C3 H3A . 0.9300 ?
C4 C5 . 1.377(4) ?
C5 C6 . 1.374(4) ?
C5 H5A . 0.9300 ?
C6 H6A . 0.9300 ?
C7 C12 . 1.347(6) ?
C7 C8 . 1.382(6) ?
C7 H7A . 0.9300 ?
C8 C9 . 1.390(5) ?
C8 H8A . 0.9300 ?
C9 C10 . 1.380(4) ?
C9 H9A . 0.9300 ?
C10 C11 . 1.375(4) ?
C11 C12 . 1.386(4) ?
C11 H11A . 0.9300 ?
C12 H12A . 0.9300 ?
C13 C14 . 1.518(4) ?
C14 H14A . 0.9700 ?
C14 H14B . 0.9700 ?

loop_
_geom_torsion_atom_site_label_1
_geom_torsion_atom_site_label_2
_geom_torsion_atom_site_label_3
_geom_torsion_atom_site_label_4
_geom_torsion_site_symmetry_1
_geom_torsion_site_symmetry_2
_geom_torsion_site_symmetry_3
_geom_torsion_site_symmetry_4
_geom_torsion
_geom_torsion_publ_flag
C6 C1 C2 C3 . . . . 0.2(5) ?
C1 C2 C3 C4 . . . . -1.6(4) ?
C2 C3 C4 C5 . . . . 2.1(4) ?
C2 C3 C4 N . . . . -178.1(2) ?
C13 N C4 C3 . . . . 100.9(3) ?
C10 N C4 C3 . . . . -77.0(3) ?
C13 N C4 C5 . . . . -79.4(3) ?
C10 N C4 C5 . . . . 102.8(3) ?
C3 C4 C5 C6 . . . . -1.3(4) ?
N C4 C5 C6 . . . . 179.0(3) ?
C2 C1 C6 C5 . . . . 0.7(5) ?
C4 C5 C6 C1 . . . . -0.1(5) ?
C12 C7 C8 C9 . . . . 1.1(5) ?
C7 C8 C9 C10 . . . . -0.4(5) ?
C8 C9 C10 C11 . . . . -0.6(4) ?
C8 C9 C10 N . . . . -178.0(3) ?
C13 N C10 C11 . . . . 116.2(3) ?
C4 N C10 C11 . . . . -65.9(3) ?
C13 N C10 C9 . . . . -66.3(3) ?
C4 N C10 C9 . . . . 111.6(3) ?
C9 C10 C11 C12 . . . . 0.9(4) ?
N C10 C11 C12 . . . . 178.4(2) ?
C8 C7 C12 C11 . . . . -0.7(5) ?
C10 C11 C12 C7 . . . . -0.2(5) ?
C10 N C13 O . . . . 2.1(4) ?
C4 N C13 O . . . . -175.7(2) ?
C10 N C13 C14 . . . . -175.8(2) ?
C4 N C13 C14 . . . . 6.4(4) ?
O C13 C14 Cl . . . . 23.3(3) ?
N C13 C14 Cl . . . . -158.8(2) ?

loop_
_cod_related_entry_id
_cod_related_entry_database
_cod_related_entry_code
1 ChemSpider 195059
